data_7106374
loop_
_publ_author_name
'Ho Lee'
'Junyong Jo'
'Hyunsoo Park'
'Dongwhan Lee'

_publ_section_title
;
 Ratiometric detection of mercury ions in water: accelerated response
 kinetics of azo chromophores having ethynyl ligand tethers
;
_journal_name_full Chem.Commun.
_journal_page_first 5515
_journal_paper_doi 10.1039/c1cc10974j
_journal_volume 47
_journal_year 2011
_chemical_formula_moiety 'C26 H30 N2 O4'
_chemical_formula_sum 'C26 H30 N2 O4'
_chemical_formula_weight 434.52
_space_group_IT_number 2
_symmetry_cell_setting triclinic
_symmetry_Int_Tables_number 2
_symmetry_space_group_name_Hall '-P 1'
_symmetry_space_group_name_H-M 'P -1'
_atom_sites_solution_hydrogens geom
_atom_sites_solution_primary direct
_atom_sites_solution_secondary difmap
_audit_creation_method SHELXL-97
_cell_angle_alpha 84.536(5)
_cell_angle_beta 88.272(4)
_cell_angle_gamma 88.275(5)
_cell_formula_units_Z 8
_cell_length_a 15.452(3)
_cell_length_b 17.781(3)
_cell_length_c 17.792(3)
_cell_measurement_reflns_used 1933
_cell_measurement_temperature 150(2)
_cell_measurement_theta_max 28.28
_cell_measurement_theta_min 1.15
_cell_volume 4862.1(15)
_computing_cell_refinement 'APEX2 (Bruker-AXS, 2009)'
_computing_data_collection 'APEX2 (Bruker-AXS, 2009)'
_computing_data_reduction 'APEX2 (Bruker-AXS, 2009)'
_computing_molecular_graphics 'Diamond 3.2 (Crystal Impact, 2009)'
_computing_publication_material 'WinGX 1.70.01 (2005)'
_computing_structure_refinement 'SHELXL-97 (Sheldrick, 2008)'
_computing_structure_solution 'SHELXS-97 (Sheldrick, 2008)'
_diffrn_ambient_temperature 150(2)
_diffrn_detector_area_resol_mean 83.33
_diffrn_measured_fraction_theta_full 0.983
_diffrn_measured_fraction_theta_max 0.983
_diffrn_measurement_device_type kappa
_diffrn_measurement_method 'phi and omega scans'
_diffrn_radiation_monochromator graphite
_diffrn_radiation_probe x-ray
_diffrn_radiation_type MoK\a
_diffrn_radiation_wavelength 0.71073
_diffrn_reflns_av_R_equivalents 0.0441
_diffrn_reflns_av_sigmaI/netI 0.0628
_diffrn_reflns_limit_h_max 20
_diffrn_reflns_limit_h_min -20
_diffrn_reflns_limit_k_max 23
_diffrn_reflns_limit_k_min -23
_diffrn_reflns_limit_l_max 13
_diffrn_reflns_limit_l_min -23
_diffrn_reflns_number 64258
_diffrn_reflns_theta_full 28.28
_diffrn_reflns_theta_max 28.28
_diffrn_reflns_theta_min 1.15
_diffrn_source 'fine-focus sealed tube'
_diffrn_source_type 'Bruker APEX II'
_exptl_absorpt_coefficient_mu 0.080
_exptl_absorpt_correction_T_max 0.9905
_exptl_absorpt_correction_T_min 0.9881
_exptl_absorpt_correction_type multi-scan
_exptl_absorpt_process_details 'SADABS (Bruker-AXS, 2001)'
_exptl_crystal_colour red
_exptl_crystal_density_diffrn 1.187
_exptl_crystal_density_method 'not measured'
_exptl_crystal_description block
_exptl_crystal_F_000 1856
_exptl_crystal_size_max 0.15
_exptl_crystal_size_mid 0.15
_exptl_crystal_size_min 0.12
_refine_diff_density_max 0.470
_refine_diff_density_min -0.321
_refine_diff_density_rms 0.051
_refine_ls_extinction_method none
_refine_ls_goodness_of_fit_ref 1.007
_refine_ls_hydrogen_treatment constr
_refine_ls_matrix_type full
_refine_ls_number_parameters 1195
_refine_ls_number_reflns 23666
_refine_ls_number_restraints 30
_refine_ls_restrained_S_all 1.041
_refine_ls_R_factor_all 0.1111
_refine_ls_R_factor_gt 0.0583
_refine_ls_shift/su_max 0.003
_refine_ls_shift/su_mean 0.000
_refine_ls_structure_factor_coef Fsqd
_refine_ls_weighting_details 'calc w=1/[\s^2^(Fo^2^)+(0.0758P)^2^+0.6354P] where P=(Fo^2^+2Fc^2^)/3'
_refine_ls_weighting_scheme calc
_refine_ls_wR_factor_gt 0.1387
_refine_ls_wR_factor_ref 0.1669
_reflns_number_gt 14351
_reflns_number_total 23666
_reflns_threshold_expression >2sigma(I)
_cod_data_source_file c1cc10974j.txt
_cod_data_source_block 09024new
_cod_database_code 7106374

loop_
_symmetry_equiv_pos_as_xyz
'x, y, z'
'-x, -y, -z'

loop_
_atom_site_label
_atom_site_type_symbol
_atom_site_fract_x
_atom_site_fract_y
_atom_site_fract_z
_atom_site_U_iso_or_equiv
_atom_site_adp_type
_atom_site_occupancy
_atom_site_symmetry_multiplicity
_atom_site_calc_flag
_atom_site_refinement_flags
_atom_site_disorder_assembly
_atom_site_disorder_group
O1 O 0.85587(14) 0.35852(14) 1.11192(15) 0.0330(6) Uani 1 1 d . . .
H1 H 0.8962 0.3877 1.1181 0.049 Uiso 1 1 calc R . .
O2 O 1.12464(16) 0.78881(15) 0.90791(18) 0.0404(7) Uani 1 1 d . . .
H2 H 1.1324 0.7432 0.9002 0.061 Uiso 1 1 calc R . .
O3 O 0.96258(14) 0.48099(14) 1.09693(15) 0.0306(6) Uani 1 1 d . . .
H3 H 0.9261 0.5090 1.0730 0.046 Uiso 1 1 calc R . .
O4 O 1.24335(15) 0.48982(15) 1.18531(16) 0.0359(6) Uani 1 1 d . . .
H4 H 1.2843 0.5197 1.1860 0.054 Uiso 1 1 calc R . .
N1 N 0.90669(17) 0.59762(18) 1.02284(17) 0.0250(7) Uani 1 1 d . . .
N2 N 0.97733(17) 0.63394(17) 1.02923(17) 0.0243(7) Uani 1 1 d . . .
C1 C 0.6837(2) 0.6878(2) 0.9110(2) 0.0239(8) Uani 1 1 d . . .
C2 C 0.6849(2) 0.6211(2) 0.9590(2) 0.0242(8) Uani 1 1 d . . .
H2A H 0.6333 0.5934 0.9668 0.029 Uiso 1 1 calc R . .
C3 C 0.7586(2) 0.5942(2) 0.9957(2) 0.0243(8) Uani 1 1 d . . .
C4 C 0.8362(2) 0.6321(2) 0.9843(2) 0.0235(8) Uani 1 1 d . . .
C5 C 0.8382(2) 0.6986(2) 0.9345(2) 0.0253(8) Uani 1 1 d . . .
C6 C 0.7622(2) 0.7244(2) 0.8999(2) 0.0274(8) Uani 1 1 d . . .
H6A H 0.7638 0.7697 0.8669 0.033 Uiso 1 1 calc R . .
C7 C 0.5912(3) 0.6653(2) 0.8059(2) 0.0623(13) Uani 1 1 d . . .
H7A H 0.6426 0.6677 0.7724 0.093 Uiso 1 1 calc R . .
H7B H 0.5401 0.6829 0.7772 0.093 Uiso 1 1 calc R . .
H7C H 0.5833 0.6130 0.8273 0.093 Uiso 1 1 calc R . .
C8 C 0.6026(2) 0.7153(2) 0.8694(2) 0.0281(8) Uani 1 1 d . . .
C9 C 0.6095(2) 0.7973(2) 0.8354(2) 0.0464(10) Uani 1 1 d . . .
H9A H 0.6215 0.8296 0.8753 0.070 Uiso 1 1 calc R . .
H9B H 0.5548 0.8140 0.8118 0.070 Uiso 1 1 calc R . .
H9C H 0.6566 0.8009 0.7972 0.070 Uiso 1 1 calc R . .
C10 C 0.5249(2) 0.7129(2) 0.9228(2) 0.0505(11) Uani 1 1 d . . .
H10A H 0.5139 0.6604 0.9416 0.076 Uiso 1 1 calc R . .
H10B H 0.4741 0.7348 0.8961 0.076 Uiso 1 1 calc R . .
H10C H 0.5361 0.7421 0.9654 0.076 Uiso 1 1 calc R . .
C11 C 0.7585(2) 0.5241(2) 1.0445(2) 0.0263(8) Uani 1 1 d . . .
C12 C 0.7643(2) 0.4664(2) 1.0835(2) 0.0278(8) Uani 1 1 d . . .
C13 C 0.7745(2) 0.3939(2) 1.1310(2) 0.0287(8) Uani 1 1 d . . .
C14 C 0.7058(2) 0.3399(2) 1.1133(2) 0.0417(10) Uani 1 1 d . . .
H14A H 0.7096 0.3323 1.0594 0.063 Uiso 1 1 calc R . .
H14B H 0.6484 0.3610 1.1257 0.063 Uiso 1 1 calc R . .
H14C H 0.7150 0.2913 1.1433 0.063 Uiso 1 1 calc R . .
C15 C 0.7730(3) 0.4074(3) 1.2143(2) 0.0548(12) Uani 1 1 d . . .
H15A H 0.7840 0.3594 1.2448 0.082 Uiso 1 1 calc R . .
H15B H 0.7161 0.4283 1.2285 0.082 Uiso 1 1 calc R . .
H15C H 0.8178 0.4431 1.2231 0.082 Uiso 1 1 calc R . .
C16 C 0.9154(2) 0.7396(2) 0.9148(2) 0.0280(8) Uani 1 1 d . . .
C17 C 0.9741(2) 0.7772(2) 0.8915(2) 0.0358(10) Uani 1 1 d . . .
C18 C 1.0517(2) 0.8196(2) 0.8670(3) 0.0476(12) Uani 1 1 d . . .
C19 C 1.0702(3) 0.8147(3) 0.7828(3) 0.0830(19) Uani 1 1 d . . .
H19A H 1.1228 0.8421 0.7673 0.125 Uiso 1 1 calc R . .
H19B H 1.0213 0.8372 0.7540 0.125 Uiso 1 1 calc R . .
H19C H 1.0783 0.7616 0.7731 0.125 Uiso 1 1 calc R . .
C20 C 1.0409(3) 0.8998(2) 0.8863(4) 0.098(2) Uani 1 1 d . . .
H20A H 1.0386 0.9006 0.9413 0.147 Uiso 1 1 calc R . .
H20B H 0.9871 0.9221 0.8652 0.147 Uiso 1 1 calc R . .
H20C H 1.0901 0.9291 0.8650 0.147 Uiso 1 1 calc R . .
C21 C 1.0403(2) 0.5944(2) 1.0683(2) 0.0262(8) Uani 1 1 d . . .
C22 C 1.0339(2) 0.5178(2) 1.1020(2) 0.0237(8) Uani 1 1 d . . .
C23 C 1.1040(2) 0.4843(2) 1.1409(2) 0.0256(8) Uani 1 1 d . . .
H23 H 1.1012 0.4333 1.1621 0.031 Uiso 1 1 calc R . .
C24 C 1.1777(2) 0.5246(2) 1.1491(2) 0.0252(8) Uani 1 1 d . . .
C25 C 1.1844(2) 0.6001(2) 1.1157(2) 0.0281(8) Uani 1 1 d . . .
H25 H 1.2356 0.6272 1.1207 0.034 Uiso 1 1 calc R . .
C26 C 1.1164(2) 0.6336(2) 1.0761(2) 0.0271(8) Uani 1 1 d . . .
H26 H 1.1210 0.6840 1.0537 0.033 Uiso 1 1 calc R . .
O5 O 0.63847(16) 0.38738(16) 0.64466(15) 0.0359(6) Uani 1 1 d . . .
H5 H 0.5973 0.3794 0.6169 0.054 Uiso 1 1 calc R . .
O6 O 0.37248(15) 0.57750(16) 0.21104(15) 0.0362(7) Uani 1 1 d . . .
H6 H 0.3674 0.5962 0.2526 0.054 Uiso 1 1 calc R . .
O7 O 0.52859(15) 0.40082(15) 0.52001(14) 0.0287(6) Uani 1 1 d . . .
H7 H 0.5660 0.4244 0.4926 0.043 Uiso 1 1 calc R . .
O8 O 0.24747(16) 0.31395(16) 0.50963(16) 0.0384(7) Uani 1 1 d . . .
H8 H 0.2061 0.3133 0.4802 0.058 Uiso 1 1 calc R . .
N3 N 0.58829(17) 0.47113(17) 0.40157(17) 0.0238(7) Uani 1 1 d . . .
N4 N 0.51860(18) 0.46662(17) 0.36542(18) 0.0250(7) Uani 1 1 d . . .
C31 C 0.8086(2) 0.5863(2) 0.3141(2) 0.0253(8) Uani 1 1 d . . .
C32 C 0.8093(2) 0.5395(2) 0.3808(2) 0.0274(8) Uani 1 1 d . . .
H32 H 0.8612 0.5330 0.4082 0.033 Uiso 1 1 calc R . .
C33 C 0.7361(2) 0.5017(2) 0.4087(2) 0.0247(8) Uani 1 1 d . . .
C34 C 0.6569(2) 0.5588(2) 0.3005(2) 0.0233(8) Uani 1 1 d . . .
C35 C 0.6586(2) 0.5104(2) 0.3676(2) 0.0225(7) Uani 1 1 d . . .
C36 C 0.7327(2) 0.5955(2) 0.2754(2) 0.0271(8) Uani 1 1 d . . .
H36 H 0.7318 0.6281 0.2299 0.032 Uiso 1 1 calc R . .
C37 C 0.8902(2) 0.6289(2) 0.2858(2) 0.0275(8) Uani 1 1 d . . .
C38 C 0.8844(2) 0.6586(2) 0.20260(18) 0.0404(9) Uani 1 1 d . . .
H38A H 0.8721 0.6169 0.1727 0.061 Uiso 1 1 calc R . .
H38B H 0.9396 0.6808 0.1850 0.061 Uiso 1 1 calc R . .
H38C H 0.8379 0.6972 0.1967 0.061 Uiso 1 1 calc R . .
C39 C 0.8999(3) 0.6948(2) 0.3326(2) 0.0560(12) Uani 1 1 d . . .
H39A H 0.8487 0.7285 0.3271 0.084 Uiso 1 1 calc R . .
H39B H 0.9517 0.7226 0.3150 0.084 Uiso 1 1 calc R . .
H39C H 0.9057 0.6759 0.3858 0.084 Uiso 1 1 calc R . .
C40 C 0.9700(2) 0.5763(2) 0.2925(2) 0.0517(11) Uani 1 1 d . . .
H40A H 0.9823 0.5632 0.3459 0.078 Uiso 1 1 calc R . .
H40B H 1.0198 0.6017 0.2672 0.078 Uiso 1 1 calc R . .
H40C H 0.9592 0.5301 0.2686 0.078 Uiso 1 1 calc R . .
C41 C 0.7356(2) 0.4544(2) 0.4780(2) 0.0288(9) Uani 1 1 d . . .
C42 C 0.7291(2) 0.4156(2) 0.5364(2) 0.0329(9) Uani 1 1 d . . .
C43 C 0.7187(2) 0.3674(2) 0.6086(2) 0.0325(9) Uani 1 1 d . . .
C44 C 0.7896(2) 0.3847(3) 0.6614(2) 0.0481(11) Uani 1 1 d . . .
H44A H 0.7853 0.4382 0.6705 0.072 Uiso 1 1 calc R . .
H44B H 0.8464 0.3738 0.6382 0.072 Uiso 1 1 calc R . .
H44C H 0.7828 0.3533 0.7094 0.072 Uiso 1 1 calc R . .
C45 C 0.7182(3) 0.2852(2) 0.5939(3) 0.0550(12) Uani 1 1 d . . .
H45A H 0.7077 0.2540 0.6416 0.083 Uiso 1 1 calc R . .
H45B H 0.7744 0.2705 0.5718 0.083 Uiso 1 1 calc R . .
H45C H 0.6723 0.2776 0.5588 0.083 Uiso 1 1 calc R . .
C46 C 0.5814(2) 0.5740(2) 0.2560(2) 0.0296(8) Uani 1 1 d . . .
C47 C 0.5234(2) 0.5906(2) 0.2153(2) 0.0311(8) Uani 1 1 d . . .
C48 C 0.4461(2) 0.6089(2) 0.1690(2) 0.0380(9) Uani 1 1 d . . .
C49 C 0.4544(3) 0.5665(3) 0.0975(2) 0.0602(13) Uani 1 1 d . . .
H49A H 0.4614 0.5121 0.1120 0.090 Uiso 1 1 calc R . .
H49B H 0.5050 0.5843 0.0671 0.090 Uiso 1 1 calc R . .
H49C H 0.4021 0.5761 0.0679 0.090 Uiso 1 1 calc R . .
C50 C 0.4321(3) 0.6923(3) 0.1525(3) 0.0680(15) Uani 1 1 d . . .
H50A H 0.3817 0.7024 0.1206 0.102 Uiso 1 1 calc R . .
H50B H 0.4835 0.7139 0.1261 0.102 Uiso 1 1 calc R . .
H50C H 0.4220 0.7154 0.1999 0.102 Uiso 1 1 calc R . .
C51 C 0.4538(2) 0.4289(2) 0.4045(2) 0.0207(8) Uani 1 1 d . . .
C52 C 0.4585(2) 0.3959(2) 0.4818(2) 0.0245(8) Uani 1 1 d . . .
C53 C 0.3864(2) 0.3591(2) 0.5138(2) 0.0277(8) Uani 1 1 d . . .
H53 H 0.3879 0.3376 0.5647 0.033 Uiso 1 1 calc R . .
C54 C 0.3086(2) 0.3837(2) 0.3977(2) 0.0289(9) Uani 1 1 d . . .
H54 H 0.2581 0.3780 0.3699 0.035 Uiso 1 1 calc R . .
C55 C 0.3139(2) 0.3531(2) 0.4739(2) 0.0272(8) Uani 1 1 d . . .
C56 C 0.3766(2) 0.4209(2) 0.3655(2) 0.0245(8) Uani 1 1 d . . .
H56 H 0.3727 0.4426 0.3148 0.029 Uiso 1 1 calc R . .
O9 O 0.36960(17) 1.11657(16) -0.14433(15) 0.0389(7) Uani 1 1 d . . .
H9 H 0.4101 1.1214 -0.1149 0.058 Uiso 1 1 calc R . .
O10 O 0.61408(16) 0.90813(17) 0.29052(16) 0.0404(7) Uani 1 1 d . . .
H10 H 0.6218 0.8984 0.2455 0.061 Uiso 1 1 calc R . .
O11 O 0.47148(15) 1.09895(14) -0.01805(14) 0.0290(6) Uani 1 1 d . . .
H11 H 0.4333 1.0750 0.0080 0.043 Uiso 1 1 calc R . .
O12 O 0.75358(17) 1.18113(17) -0.00114(16) 0.0403(7) Uani 1 1 d . . .
H12 H 0.7944 1.1804 0.0291 0.060 Uiso 1 1 calc R . .
N5 N 0.40843(17) 1.02594(17) 0.09738(17) 0.0239(7) Uani 1 1 d . . .
N6 N 0.47769(18) 1.02857(17) 0.13555(18) 0.0257(7) Uani 1 1 d . . .
C61 C 0.1830(2) 0.9113(2) 0.1717(3) 0.0356(10) Uani 1 1 d . A .
C62 C 0.1859(2) 0.9626(2) 0.1085(3) 0.0338(9) Uani 1 1 d . . .
H62 H 0.1352 0.9721 0.0797 0.041 Uiso 1 1 calc R . .
C63 C 0.2606(2) 1.0006(2) 0.0856(2) 0.0262(8) Uani 1 1 d . . .
C64 C 0.3360(2) 0.9882(2) 0.1288(2) 0.0241(8) Uani 1 1 d . . .
C65 C 0.3338(2) 0.9377(2) 0.1939(2) 0.0272(8) Uani 1 1 d . . .
C66 C 0.2568(2) 0.9007(2) 0.2142(2) 0.0327(9) Uani 1 1 d . . .
H66 H 0.2550 0.8669 0.2589 0.039 Uiso 1 1 calc R . .
C67 C 0.1016(2) 0.8664(2) 0.1950(3) 0.0477(12) Uani 1 1 d D . .
C68A C 0.0417(3) 0.8652(3) 0.1203(3) 0.0454(13) Uani 0.646(4) 1 d PD A 1
H68A H 0.0768 0.8466 0.0788 0.068 Uiso 0.646(4) 1 calc PR A 1
H68B H 0.0195 0.9164 0.1051 0.068 Uiso 0.646(4) 1 calc PR A 1
H68C H -0.0070 0.8317 0.1326 0.068 Uiso 0.646(4) 1 calc PR A 1
C69A C 0.0513(4) 0.8994(4) 0.2520(4) 0.0566(16) Uani 0.646(4) 1 d PD A 1
H69A H 0.0003 0.8690 0.2652 0.085 Uiso 0.646(4) 1 calc PR A 1
H69B H 0.0328 0.9508 0.2333 0.085 Uiso 0.646(4) 1 calc PR A 1
H69C H 0.0863 0.9012 0.2969 0.085 Uiso 0.646(4) 1 calc PR A 1
C70A C 0.1283(3) 0.7841(3) 0.2110(4) 0.0528(16) Uani 0.646(4) 1 d PD A 1
H70A H 0.0766 0.7532 0.2152 0.079 Uiso 0.646(4) 1 calc PR A 1
H70B H 0.1594 0.7770 0.2585 0.079 Uiso 0.646(4) 1 calc PR A 1
H70C H 0.1662 0.7687 0.1697 0.079 Uiso 0.646(4) 1 calc PR A 1
C68B C 0.1089(6) 0.8405(6) 0.2918(4) 0.0454(13) Uani 0.354(4) 1 d PD A 2
H68D H 0.0533 0.8209 0.3118 0.068 Uiso 0.354(4) 1 calc PR A 2
H68E H 0.1231 0.8847 0.3175 0.068 Uiso 0.354(4) 1 calc PR A 2
H68F H 0.1543 0.8012 0.3005 0.068 Uiso 0.354(4) 1 calc PR A 2
C70B C 0.0225(5) 0.9211(5) 0.2023(7) 0.0528(16) Uani 0.354(4) 1 d PD A 2
H70D H 0.0009 0.9374 0.1520 0.079 Uiso 0.354(4) 1 calc PR A 2
H70E H 0.0398 0.9652 0.2266 0.079 Uiso 0.354(4) 1 calc PR A 2
H70F H -0.0233 0.8951 0.2329 0.079 Uiso 0.354(4) 1 calc PR A 2
C69B C 0.0947(7) 0.8007(6) 0.1639(6) 0.0566(16) Uani 0.354(4) 1 d PD A 2
H69D H 0.0469 0.7722 0.1889 0.085 Uiso 0.354(4) 1 calc PR A 2
H69E H 0.1489 0.7710 0.1703 0.085 Uiso 0.354(4) 1 calc PR A 2
H69F H 0.0835 0.8112 0.1100 0.085 Uiso 0.354(4) 1 calc PR A 2
C71 C 0.2643(2) 1.0502(2) 0.0176(3) 0.0317(9) Uani 1 1 d . . .
C72 C 0.2738(2) 1.0908(2) -0.0397(3) 0.0362(10) Uani 1 1 d . . .
C73 C 0.2896(3) 1.1398(2) -0.1103(2) 0.0362(9) Uani 1 1 d . . .
C74 C 0.2197(2) 1.1294(3) -0.1663(3) 0.0528(12) Uani 1 1 d . . .
H74A H 0.2311 1.1616 -0.2132 0.079 Uiso 1 1 calc R . .
H74B H 0.1631 1.1435 -0.1447 0.079 Uiso 1 1 calc R . .
H74C H 0.2197 1.0764 -0.1772 0.079 Uiso 1 1 calc R . .
C75 C 0.2953(3) 1.2211(3) -0.0929(3) 0.0503(11) Uani 1 1 d . . .
H75A H 0.3415 1.2252 -0.0570 0.075 Uiso 1 1 calc R . .
H75B H 0.2400 1.2378 -0.0708 0.075 Uiso 1 1 calc R . .
H75C H 0.3082 1.2531 -0.1396 0.075 Uiso 1 1 calc R . .
C76 C 0.4070(2) 0.9169(2) 0.2393(2) 0.0332(9) Uani 1 1 d . . .
C77 C 0.4646(2) 0.8945(3) 0.2793(2) 0.0393(10) Uani 1 1 d . . .
C78 C 0.5407(2) 0.8682(3) 0.3233(2) 0.0454(11) Uani 1 1 d . . .
C79 C 0.5573(3) 0.7835(3) 0.3182(3) 0.0766(16) Uani 1 1 d . . .
H79A H 0.5639 0.7736 0.2650 0.115 Uiso 1 1 calc R . .
H79B H 0.5083 0.7554 0.3416 0.115 Uiso 1 1 calc R . .
H79C H 0.6104 0.7672 0.3446 0.115 Uiso 1 1 calc R . .
C80 C 0.5294(3) 0.8880(3) 0.4033(2) 0.0854(19) Uani 1 1 d . . .
H80A H 0.5813 0.8718 0.4315 0.128 Uiso 1 1 calc R . .
H80B H 0.4790 0.8624 0.4272 0.128 Uiso 1 1 calc R . .
H80C H 0.5206 0.9428 0.4035 0.128 Uiso 1 1 calc R . .
C81 C 0.5438(2) 1.0668(2) 0.0978(2) 0.0197(7) Uani 1 1 d . . .
C82 C 0.5410(2) 1.1015(2) 0.0216(2) 0.0247(8) Uani 1 1 d . . .
C83 C 0.6139(2) 1.1383(2) -0.0087(2) 0.0275(8) Uani 1 1 d . . .
H83 H 0.6134 1.1611 -0.0592 0.033 Uiso 1 1 calc R . .
C84 C 0.6889(2) 1.1104(2) 0.1084(2) 0.0305(9) Uani 1 1 d . . .
H84 H 0.7386 1.1156 0.1374 0.037 Uiso 1 1 calc R . .
C85 C 0.6859(2) 1.1422(2) 0.0326(2) 0.0279(8) Uani 1 1 d . . .
C86 C 0.6201(2) 1.0729(2) 0.1388(2) 0.0263(8) Uani 1 1 d . . .
H86 H 0.6228 1.0498 0.1891 0.032 Uiso 1 1 calc R . .
O13 O 0.12387(15) 1.15113(14) 0.37981(15) 0.0350(6) Uani 1 1 d . . .
H13 H 0.0828 1.1215 0.3783 0.052 Uiso 1 1 calc R . .
O14 O -0.11591(16) 0.70680(16) 0.57743(18) 0.0423(7) Uani 1 1 d . . .
H14 H -0.1243 0.7449 0.6016 0.063 Uiso 1 1 calc R . .
O15 O 0.02088(15) 1.02199(14) 0.39671(16) 0.0335(6) Uani 1 1 d . . .
H15 H 0.0603 0.9957 0.4188 0.050 Uiso 1 1 calc R . .
O16 O -0.26213(15) 0.99970(15) 0.31775(16) 0.0364(6) Uani 1 1 d . . .
H16 H -0.3017 0.9682 0.3187 0.055 Uiso 1 1 calc R . .
N7 N 0.08688(17) 0.90667(18) 0.46747(17) 0.0264(7) Uani 1 1 d . . .
N8 N 0.01800(18) 0.86783(17) 0.46507(17) 0.0243(7) Uani 1 1 d . . .
C91 C 0.3117(2) 0.8333(2) 0.5846(2) 0.0318(9) Uani 1 1 d . . .
C92 C 0.3075(2) 0.8979(2) 0.5352(2) 0.0300(8) Uani 1 1 d . . .
H92 H 0.3567 0.9288 0.5281 0.036 Uiso 1 1 calc R . .
C93 C 0.2332(2) 0.9189(2) 0.4956(2) 0.0281(8) Uani 1 1 d . . .
C94 C 0.1590(2) 0.8754(2) 0.5056(2) 0.0254(8) Uani 1 1 d . . .
C95 C 0.1620(2) 0.8090(2) 0.5542(2) 0.0291(8) Uani 1 1 d . . .
C96 C 0.2385(2) 0.7891(2) 0.5918(2) 0.0305(8) Uani 1 1 d . . .
H96 H 0.2408 0.7432 0.6238 0.037 Uiso 1 1 calc R . .
C97 C 0.3909(2) 0.8114(2) 0.6314(2) 0.0370(9) Uani 1 1 d . . .
C98 C 0.4546(2) 0.8764(2) 0.6288(2) 0.0600(12) Uani 1 1 d . . .
H98A H 0.5010 0.8627 0.6643 0.090 Uiso 1 1 calc R . .
H98B H 0.4239 0.9222 0.6428 0.090 Uiso 1 1 calc R . .
H98C H 0.4796 0.8857 0.5776 0.090 Uiso 1 1 calc R . .
C99 C 0.3627(2) 0.7961(3) 0.7135(2) 0.0556(11) Uani 1 1 d . . .
H99A H 0.3282 0.7505 0.7200 0.083 Uiso 1 1 calc R . .
H99B H 0.3277 0.8392 0.7290 0.083 Uiso 1 1 calc R . .
H99C H 0.4140 0.7888 0.7448 0.083 Uiso 1 1 calc R . .
C100 C 0.4363(3) 0.7449(3) 0.6010(3) 0.0719(15) Uani 1 1 d . . .
H10D H 0.3997 0.7007 0.6099 0.108 Uiso 1 1 calc R . .
H10E H 0.4913 0.7346 0.6265 0.108 Uiso 1 1 calc R . .
H10F H 0.4476 0.7559 0.5466 0.108 Uiso 1 1 calc R . .
C101 C 0.2286(2) 0.9884(2) 0.4466(2) 0.0293(9) Uani 1 1 d . . .
C102 C 0.2194(2) 1.0448(2) 0.4069(2) 0.0302(8) Uani 1 1 d . . .
C103 C 0.2034(2) 1.1146(2) 0.3566(2) 0.0323(9) Uani 1 1 d . . .
C104 C 0.2731(2) 1.1709(2) 0.3655(2) 0.0432(10) Uani 1 1 d . . .
H10G H 0.2607 1.2176 0.3334 0.065 Uiso 1 1 calc R . .
H10H H 0.3295 1.1496 0.3506 0.065 Uiso 1 1 calc R . .
H10I H 0.2741 1.1820 0.4184 0.065 Uiso 1 1 calc R . .
C105 C 0.1959(3) 1.0960(2) 0.2749(2) 0.0428(10) Uani 1 1 d . . .
H10J H 0.1480 1.0616 0.2717 0.064 Uiso 1 1 calc R . .
H10K H 0.2501 1.0717 0.2584 0.064 Uiso 1 1 calc R . .
H10L H 0.1848 1.1426 0.2423 0.064 Uiso 1 1 calc R . .
C106 C 0.0901(2) 0.7598(2) 0.5694(2) 0.0296(8) Uani 1 1 d . . .
C107 C 0.0352(2) 0.7159(2) 0.5873(2) 0.0362(9) Uani 1 1 d . . .
C108 C -0.0390(2) 0.6670(2) 0.6027(2) 0.0392(9) Uani 1 1 d . . .
C109 C -0.0316(3) 0.5976(2) 0.5587(3) 0.0593(12) Uani 1 1 d . . .
H10M H -0.0832 0.5672 0.5692 0.089 Uiso 1 1 calc R . .
H10N H 0.0200 0.5674 0.5742 0.089 Uiso 1 1 calc R . .
H10O H -0.0269 0.6136 0.5045 0.089 Uiso 1 1 calc R . .
C110 C -0.0491(3) 0.6448(3) 0.6874(2) 0.0626(13) Uani 1 1 d . . .
H11A H -0.0589 0.6903 0.7138 0.094 Uiso 1 1 calc R . .
H11B H 0.0037 0.6180 0.7057 0.094 Uiso 1 1 calc R . .
H11C H -0.0986 0.6117 0.6972 0.094 Uiso 1 1 calc R . .
C111 C -0.0496(2) 0.9045(2) 0.4276(2) 0.0266(8) Uani 1 1 d . . .
C112 C -0.0484(2) 0.9814(2) 0.3945(2) 0.0256(8) Uani 1 1 d . . .
C113 C -0.1219(2) 1.0110(2) 0.3574(2) 0.0298(8) Uani 1 1 d . . .
H113 H -0.1227 1.0618 0.3352 0.036 Uiso 1 1 calc R . .
C115 C -0.1947(2) 0.8925(2) 0.3864(2) 0.0284(8) Uani 1 1 d . . .
H115 H -0.2447 0.8632 0.3836 0.034 Uiso 1 1 calc R . .
C114 C -0.1934(2) 0.9676(2) 0.3525(2) 0.0270(8) Uani 1 1 d . . .
C116 C -0.1236(2) 0.8623(2) 0.4232(2) 0.0293(9) Uani 1 1 d . . .
H116 H -0.1245 0.8118 0.4461 0.035 Uiso 1 1 calc R . .

loop_
_atom_site_aniso_label
_atom_site_aniso_U_11
_atom_site_aniso_U_22
_atom_site_aniso_U_33
_atom_site_aniso_U_23
_atom_site_aniso_U_13
_atom_site_aniso_U_12
O1 0.0273(12) 0.0251(13) 0.0461(16) -0.0003(11) -0.0012(11) -0.0040(10)
O2 0.0266(12) 0.0259(14) 0.069(2) -0.0017(13) -0.0122(12) -0.0048(10)
O3 0.0228(11) 0.0269(14) 0.0416(16) 0.0026(11) -0.0084(11) -0.0029(10)
O4 0.0295(12) 0.0380(15) 0.0410(16) -0.0048(12) -0.0139(11) 0.0010(11)
N1 0.0217(13) 0.0309(18) 0.0232(17) -0.0047(13) -0.0035(12) -0.0018(12)
N2 0.0224(13) 0.0259(17) 0.0246(17) -0.0009(13) -0.0027(13) -0.0024(13)
C1 0.0228(15) 0.0259(17) 0.0233(18) -0.0041(13) -0.0009(13) -0.0004(13)
C2 0.0194(15) 0.0254(18) 0.0276(19) -0.0012(14) 0.0004(14) -0.0030(13)
C3 0.0265(17) 0.0236(18) 0.0225(19) 0.0001(14) -0.0012(14) 0.0000(14)
C4 0.0238(16) 0.0255(19) 0.0211(19) -0.0026(14) -0.0030(14) 0.0031(14)
C5 0.0190(15) 0.031(2) 0.026(2) -0.0028(15) 0.0020(14) -0.0057(14)
C6 0.0268(16) 0.0250(18) 0.029(2) 0.0048(14) -0.0005(15) 0.0012(14)
C7 0.080(3) 0.057(3) 0.054(3) -0.023(2) -0.045(2) 0.024(2)
C8 0.0230(15) 0.0343(19) 0.0262(18) 0.0023(14) -0.0035(14) -0.0009(14)
C9 0.0321(18) 0.037(2) 0.067(3) 0.0106(18) -0.0111(18) 0.0024(15)
C10 0.0189(15) 0.075(3) 0.053(3) 0.010(2) 0.0020(16) 0.0056(17)
C11 0.0198(15) 0.0265(19) 0.032(2) -0.0028(16) 0.0017(14) -0.0028(14)
C12 0.0261(17) 0.0231(19) 0.034(2) -0.0013(15) -0.0020(15) -0.0042(14)
C13 0.0339(18) 0.0215(18) 0.0294(19) 0.0040(14) 0.0017(15) -0.0021(14)
C14 0.0324(18) 0.029(2) 0.062(3) 0.0056(18) 0.0067(18) -0.0090(16)
C15 0.090(3) 0.038(2) 0.035(2) 0.0025(19) 0.006(2) -0.001(2)
C16 0.0207(16) 0.0270(19) 0.035(2) 0.0058(15) -0.0050(14) -0.0019(14)
C17 0.0239(16) 0.036(2) 0.045(2) 0.0111(17) -0.0029(15) -0.0002(15)
C18 0.0194(16) 0.0295(19) 0.089(4) 0.021(2) -0.0038(18) -0.0041(14)
C19 0.042(2) 0.131(5) 0.063(3) 0.058(3) 0.003(2) -0.018(3)
C20 0.035(2) 0.027(2) 0.227(8) 0.008(3) 0.008(3) -0.0009(17)
C21 0.0247(17) 0.032(2) 0.022(2) -0.0022(16) -0.0017(15) -0.0011(16)
C22 0.0230(16) 0.0272(19) 0.0219(19) -0.0048(15) -0.0032(14) -0.0053(14)
C23 0.0296(16) 0.0212(17) 0.026(2) -0.0013(14) -0.0044(14) -0.0028(14)
C24 0.0275(16) 0.0287(19) 0.0196(18) -0.0041(14) -0.0034(13) 0.0043(14)
C25 0.0224(15) 0.035(2) 0.029(2) -0.0076(16) -0.0029(14) -0.0066(15)
C26 0.0271(17) 0.029(2) 0.025(2) -0.0013(16) -0.0008(15) -0.0016(15)
O5 0.0339(13) 0.0498(16) 0.0236(14) -0.0008(11) -0.0048(11) 0.0010(11)
O6 0.0275(12) 0.0538(17) 0.0279(14) -0.0039(12) -0.0013(10) -0.0109(11)
O7 0.0267(11) 0.0357(15) 0.0234(14) 0.0032(10) -0.0073(10) -0.0069(10)
O8 0.0325(12) 0.0482(17) 0.0345(16) -0.0004(12) 0.0053(11) -0.0179(12)
N3 0.0225(13) 0.0273(16) 0.0212(16) 0.0014(12) -0.0025(12) -0.0035(12)
N4 0.0239(14) 0.0256(17) 0.0258(18) -0.0023(13) -0.0045(13) -0.0016(13)
C31 0.0180(14) 0.0226(17) 0.035(2) -0.0020(14) 0.0021(13) 0.0002(12)
C32 0.0226(16) 0.0269(19) 0.033(2) -0.0057(15) -0.0035(14) 0.0016(14)
C33 0.0210(15) 0.0281(19) 0.0249(19) -0.0033(14) -0.0025(13) 0.0040(14)
C34 0.0233(16) 0.0244(18) 0.0219(18) -0.0013(14) 0.0032(14) -0.0019(13)
C35 0.0200(15) 0.0216(17) 0.0263(19) -0.0037(14) -0.0024(14) 0.0012(13)
C36 0.0245(16) 0.0252(18) 0.031(2) 0.0011(14) -0.0011(14) -0.0012(14)
C37 0.0239(15) 0.0271(17) 0.031(2) -0.0011(14) 0.0010(14) -0.0060(13)
C38 0.0272(16) 0.054(2) 0.037(2) 0.0104(16) 0.0067(15) -0.0091(15)
C39 0.066(3) 0.051(2) 0.055(3) -0.016(2) 0.017(2) -0.029(2)
C40 0.0304(18) 0.050(2) 0.069(3) 0.025(2) 0.0053(18) -0.0044(16)
C41 0.0241(16) 0.0307(19) 0.032(2) -0.0016(16) -0.0038(15) -0.0004(14)
C42 0.0274(17) 0.038(2) 0.033(2) -0.0053(17) -0.0051(16) 0.0077(15)
C43 0.0357(18) 0.035(2) 0.027(2) -0.0039(15) -0.0050(15) 0.0077(15)
C44 0.035(2) 0.076(3) 0.033(2) -0.003(2) -0.0134(17) 0.0101(19)
C45 0.094(3) 0.036(2) 0.034(2) 0.0013(18) 0.000(2) 0.005(2)
C46 0.0268(17) 0.0301(19) 0.030(2) 0.0060(15) 0.0011(15) -0.0040(14)
C47 0.0277(16) 0.037(2) 0.0279(19) 0.0062(15) -0.0015(14) -0.0099(14)
C48 0.0281(16) 0.053(2) 0.0302(19) 0.0140(16) -0.0086(14) -0.0107(15)
C49 0.049(2) 0.102(4) 0.029(2) 0.001(2) -0.0032(17) -0.008(2)
C50 0.049(2) 0.053(3) 0.096(4) 0.031(2) -0.032(2) -0.0072(19)
C51 0.0239(16) 0.0188(18) 0.0200(19) -0.0034(14) -0.0026(14) -0.0048(13)
C52 0.0271(16) 0.0237(19) 0.0229(19) -0.0038(15) -0.0003(15) -0.0002(14)
C53 0.0321(17) 0.027(2) 0.0230(19) 0.0013(15) 0.0003(15) -0.0025(15)
C54 0.0298(17) 0.030(2) 0.027(2) -0.0043(16) -0.0042(15) -0.0071(15)
C55 0.0249(16) 0.029(2) 0.029(2) -0.0061(15) 0.0030(14) -0.0062(14)
C56 0.0268(17) 0.029(2) 0.0187(19) -0.0042(15) -0.0077(14) -0.0029(15)
O9 0.0357(13) 0.0535(17) 0.0279(14) -0.0061(12) -0.0092(11) 0.0113(12)
O10 0.0327(13) 0.0604(18) 0.0291(15) -0.0045(12) -0.0037(11) -0.0142(12)
O11 0.0261(11) 0.0354(15) 0.0249(14) 0.0032(10) -0.0061(10) -0.0074(10)
O12 0.0324(12) 0.0499(18) 0.0398(17) -0.0089(13) 0.0105(12) -0.0180(12)
N5 0.0202(13) 0.0286(17) 0.0228(16) -0.0016(12) -0.0014(12) -0.0016(12)
N6 0.0222(14) 0.0259(17) 0.0296(18) -0.0048(13) -0.0043(13) -0.0002(13)
C61 0.0217(16) 0.0240(19) 0.061(3) -0.0084(17) 0.0087(16) -0.0018(14)
C62 0.0216(16) 0.0262(19) 0.055(3) -0.0095(17) -0.0040(16) 0.0009(14)
C63 0.0207(15) 0.0276(19) 0.031(2) -0.0080(15) -0.0011(14) 0.0034(14)
C64 0.0191(15) 0.0243(18) 0.029(2) -0.0044(15) -0.0014(14) -0.0011(13)
C65 0.0269(16) 0.029(2) 0.025(2) -0.0008(15) 0.0026(15) -0.0025(15)
C66 0.0277(17) 0.0254(19) 0.044(2) 0.0008(16) 0.0066(16) -0.0028(15)
C67 0.0240(17) 0.027(2) 0.090(3) 0.007(2) 0.0074(19) -0.0053(15)
C68A 0.026(2) 0.065(3) 0.045(3) 0.004(2) -0.001(2) -0.020(2)
C69A 0.047(3) 0.061(4) 0.066(4) -0.026(3) 0.029(3) -0.027(3)
C70A 0.032(2) 0.038(3) 0.087(4) 0.012(3) -0.019(3) -0.013(2)
C68B 0.026(2) 0.065(3) 0.045(3) 0.004(2) -0.001(2) -0.020(2)
C70B 0.032(2) 0.038(3) 0.087(4) 0.012(3) -0.019(3) -0.013(2)
C69B 0.047(3) 0.061(4) 0.066(4) -0.026(3) 0.029(3) -0.027(3)
C71 0.0235(16) 0.031(2) 0.041(2) -0.0056(17) -0.0051(16) 0.0019(15)
C72 0.0297(18) 0.040(2) 0.039(2) -0.0074(18) -0.0094(17) 0.0097(16)
C73 0.0359(18) 0.042(2) 0.031(2) -0.0049(17) -0.0099(16) 0.0111(16)
C74 0.036(2) 0.082(3) 0.041(2) -0.011(2) -0.0144(18) 0.013(2)
C75 0.074(3) 0.037(2) 0.038(2) -0.0006(18) -0.004(2) 0.015(2)
C76 0.0293(18) 0.034(2) 0.035(2) 0.0030(16) 0.0041(16) -0.0090(15)
C77 0.0341(19) 0.052(2) 0.029(2) 0.0106(17) -0.0011(16) -0.0123(17)
C78 0.0394(19) 0.062(3) 0.032(2) 0.0183(19) -0.0104(16) -0.0138(18)
C79 0.061(3) 0.065(3) 0.097(4) 0.039(3) -0.035(3) -0.012(2)
C80 0.055(3) 0.172(6) 0.026(2) 0.013(3) -0.0038(19) -0.029(3)
C81 0.0173(14) 0.0187(17) 0.0231(19) -0.0013(14) -0.0036(14) -0.0018(13)
C82 0.0246(16) 0.0239(19) 0.026(2) -0.0044(15) -0.0003(14) 0.0010(14)
C83 0.0303(16) 0.0240(18) 0.028(2) -0.0016(15) 0.0001(15) -0.0019(14)
C84 0.0285(17) 0.034(2) 0.031(2) -0.0060(16) -0.0045(15) -0.0078(15)
C85 0.0244(15) 0.0238(18) 0.036(2) -0.0069(15) 0.0068(15) -0.0058(13)
C86 0.0270(17) 0.029(2) 0.024(2) -0.0040(15) -0.0081(15) -0.0047(15)
O13 0.0281(12) 0.0297(14) 0.0472(16) -0.0045(11) 0.0061(11) -0.0071(10)
O14 0.0318(13) 0.0308(15) 0.065(2) -0.0070(13) -0.0115(13) -0.0043(11)
O15 0.0292(12) 0.0264(14) 0.0439(17) 0.0026(11) -0.0026(11) -0.0038(11)
O16 0.0337(13) 0.0334(15) 0.0422(17) -0.0007(12) -0.0127(12) -0.0004(11)
N7 0.0210(13) 0.0326(18) 0.0263(17) -0.0054(13) -0.0024(12) -0.0021(12)
N8 0.0249(14) 0.0259(17) 0.0217(17) 0.0001(12) -0.0050(13) 0.0005(13)
C91 0.0207(15) 0.051(2) 0.0247(19) -0.0087(17) 0.0010(14) 0.0006(15)
C92 0.0228(15) 0.038(2) 0.030(2) -0.0054(15) 0.0012(14) -0.0029(14)
C93 0.0276(17) 0.035(2) 0.0219(19) -0.0050(15) -0.0022(14) 0.0023(15)
C94 0.0262(16) 0.0265(19) 0.0238(19) -0.0050(15) -0.0035(14) 0.0053(14)
C95 0.0262(17) 0.034(2) 0.027(2) -0.0059(16) 0.0021(15) -0.0030(15)
C96 0.0314(17) 0.034(2) 0.0250(19) 0.0006(15) -0.0017(15) 0.0047(15)
C97 0.0259(16) 0.050(2) 0.035(2) -0.0008(17) -0.0057(15) 0.0051(15)
C98 0.0348(19) 0.079(3) 0.063(3) 0.013(2) -0.0152(18) -0.0103(19)
C99 0.041(2) 0.093(3) 0.032(2) 0.003(2) -0.0138(16) -0.009(2)
C100 0.069(3) 0.079(3) 0.071(3) -0.030(3) -0.035(3) 0.047(3)
C101 0.0207(16) 0.033(2) 0.035(2) -0.0061(17) 0.0016(15) -0.0053(14)
C102 0.0244(16) 0.033(2) 0.033(2) -0.0046(16) 0.0028(15) -0.0074(15)
C103 0.0301(17) 0.0274(19) 0.039(2) -0.0027(16) 0.0085(15) -0.0078(15)
C104 0.0350(19) 0.036(2) 0.058(3) -0.0004(18) 0.0077(18) -0.0112(16)
C105 0.053(2) 0.038(2) 0.036(2) 0.0008(18) 0.0069(18) -0.0038(18)
C106 0.0293(17) 0.0283(19) 0.030(2) 0.0029(15) -0.0063(15) -0.0001(15)
C107 0.0318(18) 0.0294(19) 0.046(2) 0.0064(16) -0.0084(16) 0.0023(15)
C108 0.0363(18) 0.0328(19) 0.047(2) 0.0090(17) -0.0065(16) -0.0060(15)
C109 0.062(2) 0.030(2) 0.087(3) -0.004(2) -0.018(2) 0.0039(17)
C110 0.068(3) 0.066(3) 0.051(3) 0.017(2) -0.009(2) -0.033(2)
C111 0.0279(17) 0.027(2) 0.025(2) -0.0036(16) -0.0017(15) 0.0012(15)
C112 0.0288(17) 0.0257(19) 0.022(2) -0.0023(15) -0.0012(15) -0.0017(15)
C113 0.0337(18) 0.0229(19) 0.032(2) -0.0021(15) -0.0054(16) 0.0060(15)
C115 0.0240(16) 0.033(2) 0.029(2) -0.0047(16) -0.0029(15) -0.0061(15)
C114 0.0264(16) 0.032(2) 0.0238(19) -0.0088(15) -0.0095(14) 0.0048(14)
C116 0.0317(19) 0.030(2) 0.026(2) 0.0000(16) -0.0048(16) -0.0021(16)

loop_
_atom_type_symbol
_atom_type_description
_atom_type_scat_dispersion_real
_atom_type_scat_dispersion_imag
_atom_type_scat_source
C C 0.0033 0.0016 'International Tables Vol C Tables 4.2.6.8 and 6.1.1.4'
H H 0.0000 0.0000 'International Tables Vol C Tables 4.2.6.8 and 6.1.1.4'
N N 0.0061 0.0033 'International Tables Vol C Tables 4.2.6.8 and 6.1.1.4'
O O 0.0106 0.0060 'International Tables Vol C Tables 4.2.6.8 and 6.1.1.4'

loop_
_geom_angle_atom_site_label_1
_geom_angle_atom_site_label_2
_geom_angle_atom_site_label_3
_geom_angle
_geom_angle_site_symmetry_1
_geom_angle_site_symmetry_3
_geom_angle_publ_flag
C13 O1 H1 109.5 . . ?
C18 O2 H2 109.5 . . ?
C22 O3 H3 109.5 . . ?
C24 O4 H4 109.5 . . ?
N2 N1 C4 120.9(3) . . ?
N1 N2 C21 115.1(3) . . ?
C6 C1 C2 116.1(3) . . ?
C6 C1 C8 122.5(3) . . ?
C2 C1 C8 121.3(3) . . ?
C3 C2 C1 122.1(3) . . ?
C3 C2 H2A 119.0 . . ?
C1 C2 H2A 119.0 . . ?
C2 C3 C4 120.8(3) . . ?
C2 C3 C11 121.0(3) . . ?
C4 C3 C11 118.2(3) . . ?
C3 C4 N1 115.1(3) . . ?
C3 C4 C5 118.8(3) . . ?
N1 C4 C5 126.1(3) . . ?
C6 C5 C4 118.5(3) . . ?
C6 C5 C16 117.8(3) . . ?
C4 C5 C16 123.6(3) . . ?
C5 C6 C1 123.7(3) . . ?
C5 C6 H6A 118.1 . . ?
C1 C6 H6A 118.1 . . ?
C8 C7 H7A 109.5 . . ?
C8 C7 H7B 109.5 . . ?
H7A C7 H7B 109.5 . . ?
C8 C7 H7C 109.5 . . ?
H7A C7 H7C 109.5 . . ?
H7B C7 H7C 109.5 . . ?
C10 C8 C1 110.5(3) . . ?
C10 C8 C7 111.2(3) . . ?
C1 C8 C7 107.9(3) . . ?
C10 C8 C9 106.6(3) . . ?
C1 C8 C9 111.8(3) . . ?
C7 C8 C9 108.8(3) . . ?
C8 C9 H9A 109.5 . . ?
C8 C9 H9B 109.5 . . ?
H9A C9 H9B 109.5 . . ?
C8 C9 H9C 109.5 . . ?
H9A C9 H9C 109.5 . . ?
H9B C9 H9C 109.5 . . ?
C8 C10 H10A 109.5 . . ?
C8 C10 H10B 109.5 . . ?
H10A C10 H10B 109.5 . . ?
C8 C10 H10C 109.5 . . ?
H10A C10 H10C 109.5 . . ?
H10B C10 H10C 109.5 . . ?
C12 C11 C3 175.5(4) . . ?
C11 C12 C13 178.0(4) . . ?
O1 C13 C12 109.1(3) . . ?
O1 C13 C14 105.8(3) . . ?
C12 C13 C14 110.2(3) . . ?
O1 C13 C15 109.1(3) . . ?
C12 C13 C15 110.4(3) . . ?
C14 C13 C15 112.1(3) . . ?
C13 C14 H14A 109.5 . . ?
C13 C14 H14B 109.5 . . ?
H14A C14 H14B 109.5 . . ?
C13 C14 H14C 109.5 . . ?
H14A C14 H14C 109.5 . . ?
H14B C14 H14C 109.5 . . ?
C13 C15 H15A 109.5 . . ?
C13 C15 H15B 109.5 . . ?
H15A C15 H15B 109.5 . . ?
C13 C15 H15C 109.5 . . ?
H15A C15 H15C 109.5 . . ?
H15B C15 H15C 109.5 . . ?
C17 C16 C5 172.4(4) . . ?
C16 C17 C18 175.1(4) . . ?
O2 C18 C17 109.8(3) . . ?
O2 C18 C20 105.6(4) . . ?
C17 C18 C20 110.0(4) . . ?
O2 C18 C19 108.7(3) . . ?
C17 C18 C19 110.1(4) . . ?
C20 C18 C19 112.3(4) . . ?
C18 C19 H19A 109.5 . . ?
C18 C19 H19B 109.5 . . ?
H19A C19 H19B 109.5 . . ?
C18 C19 H19C 109.5 . . ?
H19A C19 H19C 109.5 . . ?
H19B C19 H19C 109.5 . . ?
C18 C20 H20A 109.5 . . ?
C18 C20 H20B 109.5 . . ?
H20A C20 H20B 109.5 . . ?
C18 C20 H20C 109.5 . . ?
H20A C20 H20C 109.5 . . ?
H20B C20 H20C 109.5 . . ?
N2 C21 C26 115.4(3) . . ?
N2 C21 C22 125.3(3) . . ?
C26 C21 C22 119.3(3) . . ?
O3 C22 C23 120.8(3) . . ?
O3 C22 C21 120.2(3) . . ?
C23 C22 C21 119.0(3) . . ?
C24 C23 C22 120.6(3) . . ?
C24 C23 H23 119.7 . . ?
C22 C23 H23 119.7 . . ?
O4 C24 C23 118.4(4) . . ?
O4 C24 C25 120.9(3) . . ?
C23 C24 C25 120.6(3) . . ?
C26 C25 C24 119.5(3) . . ?
C26 C25 H25 120.2 . . ?
C24 C25 H25 120.2 . . ?
C25 C26 C21 121.0(4) . . ?
C25 C26 H26 119.5 . . ?
C21 C26 H26 119.5 . . ?
C43 O5 H5 109.5 . . ?
C48 O6 H6 109.5 . . ?
C52 O7 H7 109.5 . . ?
C55 O8 H8 109.5 . . ?
N4 N3 C35 120.2(3) . . ?
N3 N4 C51 115.3(3) . . ?
C36 C31 C32 118.5(3) . . ?
C36 C31 C37 121.1(3) . . ?
C32 C31 C37 120.4(3) . . ?
C31 C32 C33 121.8(3) . . ?
C31 C32 H32 119.1 . . ?
C33 C32 H32 119.1 . . ?
C32 C33 C35 119.3(3) . . ?
C32 C33 C41 122.3(3) . . ?
C35 C33 C41 118.3(3) . . ?
C36 C34 C35 118.7(3) . . ?
C36 C34 C46 117.4(3) . . ?
C35 C34 C46 124.0(3) . . ?
N3 C35 C34 126.0(3) . . ?
N3 C35 C33 114.7(3) . . ?
C34 C35 C33 119.2(3) . . ?
C31 C36 C34 122.5(3) . . ?
C31 C36 H36 118.8 . . ?
C34 C36 H36 118.8 . . ?
C39 C37 C40 110.3(3) . . ?
C39 C37 C38 109.1(3) . . ?
C40 C37 C38 106.8(3) . . ?
C39 C37 C31 108.5(3) . . ?
C40 C37 C31 110.4(3) . . ?
C38 C37 C31 111.6(3) . . ?
C37 C38 H38A 109.5 . . ?
C37 C38 H38B 109.5 . . ?
H38A C38 H38B 109.5 . . ?
C37 C38 H38C 109.5 . . ?
H38A C38 H38C 109.5 . . ?
H38B C38 H38C 109.5 . . ?
C37 C39 H39A 109.5 . . ?
C37 C39 H39B 109.5 . . ?
H39A C39 H39B 109.5 . . ?
C37 C39 H39C 109.5 . . ?
H39A C39 H39C 109.5 . . ?
H39B C39 H39C 109.5 . . ?
C37 C40 H40A 109.5 . . ?
C37 C40 H40B 109.5 . . ?
H40A C40 H40B 109.5 . . ?
C37 C40 H40C 109.5 . . ?
H40A C40 H40C 109.5 . . ?
H40B C40 H40C 109.5 . . ?
C42 C41 C33 175.5(4) . . ?
C41 C42 C43 178.6(4) . . ?
O5 C43 C42 109.0(3) . . ?
O5 C43 C45 109.2(3) . . ?
C42 C43 C45 110.1(4) . . ?
O5 C43 C44 106.3(3) . . ?
C42 C43 C44 109.1(4) . . ?
C45 C43 C44 113.0(4) . . ?
C43 C44 H44A 109.5 . . ?
C43 C44 H44B 109.5 . . ?
H44A C44 H44B 109.5 . . ?
C43 C44 H44C 109.5 . . ?
H44A C44 H44C 109.5 . . ?
H44B C44 H44C 109.5 . . ?
C43 C45 H45A 109.5 . . ?
C43 C45 H45B 109.5 . . ?
H45A C45 H45B 109.5 . . ?
C43 C45 H45C 109.5 . . ?
H45A C45 H45C 109.5 . . ?
H45B C45 H45C 109.5 . . ?
C47 C46 C34 174.4(4) . . ?
C46 C47 C48 175.6(4) . . ?
O6 C48 C47 107.4(3) . . ?
O6 C48 C50 109.6(3) . . ?
C47 C48 C50 111.6(3) . . ?
O6 C48 C49 105.6(3) . . ?
C47 C48 C49 109.0(3) . . ?
C50 C48 C49 113.3(4) . . ?
C48 C49 H49A 109.5 . . ?
C48 C49 H49B 109.5 . . ?
H49A C49 H49B 109.5 . . ?
C48 C49 H49C 109.5 . . ?
H49A C49 H49C 109.5 . . ?
H49B C49 H49C 109.5 . . ?
C48 C50 H50A 109.5 . . ?
C48 C50 H50B 109.5 . . ?
H50A C50 H50B 109.5 . . ?
C48 C50 H50C 109.5 . . ?
H50A C50 H50C 109.5 . . ?
H50B C50 H50C 109.5 . . ?
N4 C51 C56 116.8(3) . . ?
N4 C51 C52 125.0(3) . . ?
C56 C51 C52 118.2(3) . . ?
O7 C52 C53 121.3(3) . . ?
O7 C52 C51 120.7(3) . . ?
C53 C52 C51 118.0(3) . . ?
C55 C53 C52 121.4(4) . . ?
C55 C53 H53 119.3 . . ?
C52 C53 H53 119.3 . . ?
C56 C54 C55 118.6(3) . . ?
C56 C54 H54 120.7 . . ?
C55 C54 H54 120.7 . . ?
C53 C55 O8 117.0(4) . . ?
C53 C55 C54 121.5(3) . . ?
O8 C55 C54 121.5(3) . . ?
C54 C56 C51 122.3(3) . . ?
C54 C56 H56 118.8 . . ?
C51 C56 H56 118.8 . . ?
C73 O9 H9 109.5 . . ?
C78 O10 H10 109.5 . . ?
C82 O11 H11 109.5 . . ?
C85 O12 H12 109.5 . . ?
N6 N5 C64 120.6(3) . . ?
N5 N6 C81 114.6(3) . . ?
C62 C61 C66 117.8(4) . . ?
C62 C61 C67 121.9(4) . . ?
C66 C61 C67 120.2(4) . . ?
C61 C62 C63 121.9(4) . . ?
C61 C62 H62 119.0 . . ?
C63 C62 H62 119.0 . . ?
C62 C63 C64 119.6(4) . . ?
C62 C63 C71 121.4(3) . . ?
C64 C63 C71 119.0(3) . . ?
C65 C64 N5 126.4(3) . . ?
C65 C64 C63 119.3(3) . . ?
N5 C64 C63 114.2(3) . . ?
C64 C65 C66 118.7(4) . . ?
C64 C65 C76 124.4(3) . . ?
C66 C65 C76 116.8(4) . . ?
C61 C66 C65 122.6(4) . . ?
C61 C66 H66 118.7 . . ?
C65 C66 H66 118.7 . . ?
C69A C67 C70A 116.8(5) . . ?
C69B C67 C61 115.8(5) . . ?
C69A C67 C61 112.2(4) . . ?
C70A C67 C61 108.3(3) . . ?
C69B C67 C70B 121.3(6) . . ?
C61 C67 C70B 110.1(4) . . ?
C69A C67 C68A 108.3(4) . . ?
C70A C67 C68A 102.2(4) . . ?
C61 C67 C68A 108.4(3) . . ?
C69B C67 C68B 104.8(6) . . ?
C61 C67 C68B 106.0(4) . . ?
C70B C67 C68B 95.3(5) . . ?
C67 C68A H68A 109.5 . . ?
C67 C68A H68B 109.5 . . ?
C67 C68A H68C 109.5 . . ?
C67 C69A H69A 109.5 . . ?
C67 C69A H69B 109.5 . . ?
C67 C69A H69C 109.5 . . ?
C67 C70A H70A 109.5 . . ?
C67 C70A H70B 109.5 . . ?
C67 C70A H70C 109.5 . . ?
C67 C68B H68D 109.5 . . ?
C67 C68B H68E 109.5 . . ?
H68D C68B H68E 109.5 . . ?
C67 C68B H68F 109.5 . . ?
H68D C68B H68F 109.5 . . ?
H68E C68B H68F 109.5 . . ?
C67 C70B H70D 109.5 . . ?
C67 C70B H70E 109.5 . . ?
H70D C70B H70E 109.5 . . ?
C67 C70B H70F 109.5 . . ?
H70D C70B H70F 109.5 . . ?
H70E C70B H70F 109.5 . . ?
C67 C69B H69D 109.5 . . ?
C67 C69B H69E 109.5 . . ?
H69D C69B H69E 109.5 . . ?
C67 C69B H69F 109.5 . . ?
H69D C69B H69F 109.5 . . ?
H69E C69B H69F 109.5 . . ?
C72 C71 C63 175.2(4) . . ?
C71 C72 C73 177.5(4) . . ?
O9 C73 C72 108.8(3) . . ?
O9 C73 C75 109.1(3) . . ?
C72 C73 C75 109.8(4) . . ?
O9 C73 C74 106.5(3) . . ?
C72 C73 C74 110.1(4) . . ?
C75 C73 C74 112.3(4) . . ?
C73 C74 H74A 109.5 . . ?
C73 C74 H74B 109.5 . . ?
H74A C74 H74B 109.5 . . ?
C73 C74 H74C 109.5 . . ?
H74A C74 H74C 109.5 . . ?
H74B C74 H74C 109.5 . . ?
C73 C75 H75A 109.5 . . ?
C73 C75 H75B 109.5 . . ?
H75A C75 H75B 109.5 . . ?
C73 C75 H75C 109.5 . . ?
H75A C75 H75C 109.5 . . ?
H75B C75 H75C 109.5 . . ?
C77 C76 C65 174.8(4) . . ?
C76 C77 C78 175.3(4) . . ?
O10 C78 C77 107.6(3) . . ?
O10 C78 C80 107.3(3) . . ?
C77 C78 C80 110.3(4) . . ?
O10 C78 C79 108.6(4) . . ?
C77 C78 C79 110.0(3) . . ?
C80 C78 C79 112.8(4) . . ?
C78 C79 H79A 109.5 . . ?
C78 C79 H79B 109.5 . . ?
H79A C79 H79B 109.5 . . ?
C78 C79 H79C 109.5 . . ?
H79A C79 H79C 109.5 . . ?
H79B C79 H79C 109.5 . . ?
C78 C80 H80A 109.5 . . ?
C78 C80 H80B 109.5 . . ?
H80A C80 H80B 109.5 . . ?
C78 C80 H80C 109.5 . . ?
H80A C80 H80C 109.5 . . ?
H80B C80 H80C 109.5 . . ?
N6 C81 C86 116.2(3) . . ?
N6 C81 C82 125.3(3) . . ?
C86 C81 C82 118.5(3) . . ?
O11 C82 C83 120.8(3) . . ?
O11 C82 C81 120.9(3) . . ?
C83 C82 C81 118.3(3) . . ?
C85 C83 C82 121.1(4) . . ?
C85 C83 H83 119.5 . . ?
C82 C83 H83 119.5 . . ?
C86 C84 C85 118.9(3) . . ?
C86 C84 H84 120.6 . . ?
C85 C84 H84 120.6 . . ?
C83 C85 O12 117.0(4) . . ?
C83 C85 C84 121.4(3) . . ?
O12 C85 C84 121.5(3) . . ?
C84 C86 C81 121.8(4) . . ?
C84 C86 H86 119.1 . . ?
C81 C86 H86 119.1 . . ?
C103 O13 H13 109.5 . . ?
C108 O14 H14 109.5 . . ?
C112 O15 H15 109.5 . . ?
C114 O16 H16 109.5 . . ?
N8 N7 C94 120.1(3) . . ?
N7 N8 C111 115.3(3) . . ?
C92 C91 C96 116.9(3) . . ?
C92 C91 C97 122.4(3) . . ?
C96 C91 C97 120.7(4) . . ?
C91 C92 C93 121.7(4) . . ?
C91 C92 H92 119.2 . . ?
C93 C92 H92 119.2 . . ?
C92 C93 C94 120.7(3) . . ?
C92 C93 C101 120.9(3) . . ?
C94 C93 C101 118.2(3) . . ?
N7 C94 C95 126.6(4) . . ?
N7 C94 C93 114.5(3) . . ?
C95 C94 C93 118.7(3) . . ?
C96 C95 C94 118.7(4) . . ?
C96 C95 C106 117.3(4) . . ?
C94 C95 C106 124.0(4) . . ?
C91 C96 C95 123.2(4) . . ?
C91 C96 H96 118.4 . . ?
C95 C96 H96 118.4 . . ?
C100 C97 C99 112.8(4) . . ?
C100 C97 C91 109.0(3) . . ?
C99 C97 C91 109.0(3) . . ?
C100 C97 C98 108.6(3) . . ?
C99 C97 C98 105.6(3) . . ?
C91 C97 C98 111.7(3) . . ?
C97 C98 H98A 109.5 . . ?
C97 C98 H98B 109.5 . . ?
H98A C98 H98B 109.5 . . ?
C97 C98 H98C 109.5 . . ?
H98A C98 H98C 109.5 . . ?
H98B C98 H98C 109.5 . . ?
C97 C99 H99A 109.5 . . ?
C97 C99 H99B 109.5 . . ?
H99A C99 H99B 109.5 . . ?
C97 C99 H99C 109.5 . . ?
H99A C99 H99C 109.5 . . ?
H99B C99 H99C 109.5 . . ?
C97 C100 H10D 109.5 . . ?
C97 C100 H10E 109.5 . . ?
H10D C100 H10E 109.5 . . ?
C97 C100 H10F 109.5 . . ?
H10D C100 H10F 109.5 . . ?
H10E C100 H10F 109.5 . . ?
C102 C101 C93 175.8(4) . . ?
C101 C102 C103 177.2(4) . . ?
O13 C103 C102 109.6(3) . . ?
O13 C103 C104 105.0(3) . . ?
C102 C103 C104 110.1(3) . . ?
O13 C103 C105 108.9(3) . . ?
C102 C103 C105 110.4(3) . . ?
C104 C103 C105 112.7(3) . . ?
C103 C104 H10G 109.5 . . ?
C103 C104 H10H 109.5 . . ?
H10G C104 H10H 109.5 . . ?
C103 C104 H10I 109.5 . . ?
H10G C104 H10I 109.5 . . ?
H10H C104 H10I 109.5 . . ?
C103 C105 H10J 109.5 . . ?
C103 C105 H10K 109.5 . . ?
H10J C105 H10K 109.5 . . ?
C103 C105 H10L 109.5 . . ?
H10J C105 H10L 109.5 . . ?
H10K C105 H10L 109.5 . . ?
C107 C106 C95 173.8(4) . . ?
C106 C107 C108 173.1(4) . . ?
O14 C108 C107 109.3(3) . . ?
O14 C108 C109 105.7(3) . . ?
C107 C108 C109 111.8(4) . . ?
O14 C108 C110 108.6(3) . . ?
C107 C108 C110 110.0(3) . . ?
C109 C108 C110 111.3(3) . . ?
C108 C109 H10M 109.5 . . ?
C108 C109 H10N 109.5 . . ?
H10M C109 H10N 109.5 . . ?
C108 C109 H10O 109.5 . . ?
H10M C109 H10O 109.5 . . ?
H10N C109 H10O 109.5 . . ?
C108 C110 H11A 109.5 . . ?
C108 C110 H11B 109.5 . . ?
H11A C110 H11B 109.5 . . ?
C108 C110 H11C 109.5 . . ?
H11A C110 H11C 109.5 . . ?
H11B C110 H11C 109.5 . . ?
N8 C111 C116 115.6(3) . . ?
N8 C111 C112 124.5(3) . . ?
C116 C111 C112 119.9(3) . . ?
O15 C112 C113 120.8(3) . . ?
O15 C112 C111 121.1(3) . . ?
C113 C112 C111 118.1(3) . . ?
C114 C113 C112 120.8(4) . . ?
C114 C113 H113 119.6 . . ?
C112 C113 H113 119.6 . . ?
C116 C115 C114 119.6(3) . . ?
C116 C115 H115 120.2 . . ?
C114 C115 H115 120.2 . . ?
O16 C114 C113 117.9(4) . . ?
O16 C114 C115 121.4(3) . . ?
C113 C114 C115 120.7(3) . . ?
C115 C116 C111 120.9(4) . . ?
C115 C116 H116 119.6 . . ?
C111 C116 H116 119.6 . . ?

loop_
_geom_bond_atom_site_label_1
_geom_bond_atom_site_label_2
_geom_bond_distance
_geom_bond_site_symmetry_2
_geom_bond_publ_flag
O1 C13 1.435(4) . ?
O1 H1 0.8400 . ?
O2 C18 1.428(4) . ?
O2 H2 0.8400 . ?
O3 C22 1.308(4) . ?
O3 H3 0.8400 . ?
O4 C24 1.323(4) . ?
O4 H4 0.8400 . ?
N1 N2 1.298(4) . ?
N1 C4 1.399(4) . ?
N2 C21 1.352(5) . ?
C1 C6 1.394(5) . ?
C1 C2 1.394(5) . ?
C1 C8 1.519(5) . ?
C2 C3 1.381(5) . ?
C2 H2A 0.9500 . ?
C3 C4 1.394(5) . ?
C3 C11 1.449(5) . ?
C4 C5 1.408(5) . ?
C5 C6 1.388(5) . ?
C5 C16 1.433(5) . ?
C6 H6A 0.9500 . ?
C7 C8 1.520(5) . ?
C7 H7A 0.9800 . ?
C7 H7B 0.9800 . ?
C7 H7C 0.9800 . ?
C8 C10 1.507(5) . ?
C8 C9 1.529(5) . ?
C9 H9A 0.9800 . ?
C9 H9B 0.9800 . ?
C9 H9C 0.9800 . ?
C10 H10A 0.9800 . ?
C10 H10B 0.9800 . ?
C10 H10C 0.9800 . ?
C11 C12 1.186(5) . ?
C12 C13 1.479(5) . ?
C13 C14 1.513(5) . ?
C13 C15 1.523(5) . ?
C14 H14A 0.9800 . ?
C14 H14B 0.9800 . ?
C14 H14C 0.9800 . ?
C15 H15A 0.9800 . ?
C15 H15B 0.9800 . ?
C15 H15C 0.9800 . ?
C16 C17 1.185(5) . ?
C17 C18 1.469(5) . ?
C18 C20 1.501(6) . ?
C18 C19 1.526(6) . ?
C19 H19A 0.9800 . ?
C19 H19B 0.9800 . ?
C19 H19C 0.9800 . ?
C20 H20A 0.9800 . ?
C20 H20B 0.9800 . ?
C20 H20C 0.9800 . ?
C21 C26 1.402(5) . ?
C21 C22 1.441(5) . ?
C22 C23 1.391(5) . ?
C23 C24 1.381(5) . ?
C23 H23 0.9500 . ?
C24 C25 1.422(5) . ?
C25 C26 1.371(5) . ?
C25 H25 0.9500 . ?
C26 H26 0.9500 . ?
O5 C43 1.430(4) . ?
O5 H5 0.8400 . ?
O6 C48 1.439(4) . ?
O6 H6 0.8400 . ?
O7 C52 1.306(4) . ?
O7 H7 0.8400 . ?
O8 C55 1.365(4) . ?
O8 H8 0.8400 . ?
N3 N4 1.279(4) . ?
N3 C35 1.400(4) . ?
N4 C51 1.358(4) . ?
C31 C36 1.375(5) . ?
C31 C32 1.383(5) . ?
C31 C37 1.538(5) . ?
C32 C33 1.387(5) . ?
C32 H32 0.9500 . ?
C33 C35 1.420(5) . ?
C33 C41 1.424(5) . ?
C34 C36 1.399(5) . ?
C34 C35 1.404(5) . ?
C34 C46 1.434(5) . ?
C36 H36 0.9500 . ?
C37 C39 1.514(5) . ?
C37 C40 1.526(5) . ?
C37 C38 1.528(5) . ?
C38 H38A 0.9800 . ?
C38 H38B 0.9800 . ?
C38 H38C 0.9800 . ?
C39 H39A 0.9800 . ?
C39 H39B 0.9800 . ?
C39 H39C 0.9800 . ?
C40 H40A 0.9800 . ?
C40 H40B 0.9800 . ?
C40 H40C 0.9800 . ?
C41 C42 1.194(6) . ?
C42 C43 1.482(6) . ?
C43 C45 1.510(6) . ?
C43 C44 1.521(5) . ?
C44 H44A 0.9800 . ?
C44 H44B 0.9800 . ?
C44 H44C 0.9800 . ?
C45 H45A 0.9800 . ?
C45 H45B 0.9800 . ?
C45 H45C 0.9800 . ?
C46 C47 1.183(5) . ?
C47 C48 1.482(5) . ?
C48 C50 1.496(6) . ?
C48 C49 1.539(6) . ?
C49 H49A 0.9800 . ?
C49 H49B 0.9800 . ?
C49 H49C 0.9800 . ?
C50 H50A 0.9800 . ?
C50 H50B 0.9800 . ?
C50 H50C 0.9800 . ?
C51 C56 1.415(4) . ?
C51 C52 1.446(5) . ?
C52 C53 1.388(5) . ?
C53 C55 1.357(5) . ?
C53 H53 0.9500 . ?
C54 C56 1.342(5) . ?
C54 C55 1.415(6) . ?
C54 H54 0.9500 . ?
C56 H56 0.9500 . ?
O9 C73 1.427(5) . ?
O9 H9 0.8400 . ?
O10 C78 1.435(4) . ?
O10 H10 0.8400 . ?
O11 C82 1.308(4) . ?
O11 H11 0.8400 . ?
O12 C85 1.364(4) . ?
O12 H12 0.8400 . ?
N5 N6 1.289(4) . ?
N5 C64 1.397(4) . ?
N6 C81 1.367(4) . ?
C61 C62 1.380(6) . ?
C61 C66 1.385(5) . ?
C61 C67 1.535(5) . ?
C62 C63 1.386(5) . ?
C62 H62 0.9500 . ?
C63 C64 1.415(5) . ?
C63 C71 1.429(6) . ?
C64 C65 1.396(5) . ?
C65 C66 1.398(5) . ?
C65 C76 1.429(5) . ?
C66 H66 0.9500 . ?
C67 C69B 1.347(8) . ?
C67 C69A 1.419(6) . ?
C67 C70A 1.512(6) . ?
C67 C70B 1.548(8) . ?
C67 C68A 1.644(6) . ?
C67 C68B 1.747(8) . ?
C68A H68A 0.9800 . ?
C68A H68B 0.9800 . ?
C68A H68C 0.9800 . ?
C69A H69A 0.9800 . ?
C69A H69B 0.9800 . ?
C69A H69C 0.9800 . ?
C70A H70A 0.9800 . ?
C70A H70B 0.9800 . ?
C70A H70C 0.9800 . ?
C68B H68D 0.9800 . ?
C68B H68E 0.9800 . ?
C68B H68F 0.9800 . ?
C70B H70D 0.9800 . ?
C70B H70E 0.9800 . ?
C70B H70F 0.9800 . ?
C69B H69D 0.9800 . ?
C69B H69E 0.9800 . ?
C69B H69F 0.9800 . ?
C71 C72 1.198(6) . ?
C72 C73 1.478(6) . ?
C73 C75 1.514(6) . ?
C73 C74 1.519(5) . ?
C74 H74A 0.9800 . ?
C74 H74B 0.9800 . ?
C74 H74C 0.9800 . ?
C75 H75A 0.9800 . ?
C75 H75B 0.9800 . ?
C75 H75C 0.9800 . ?
C76 C77 1.192(5) . ?
C77 C78 1.472(5) . ?
C78 C80 1.503(6) . ?
C78 C79 1.531(6) . ?
C79 H79A 0.9800 . ?
C79 H79B 0.9800 . ?
C79 H79C 0.9800 . ?
C80 H80A 0.9800 . ?
C80 H80B 0.9800 . ?
C80 H80C 0.9800 . ?
C81 C86 1.418(4) . ?
C81 C82 1.437(5) . ?
C82 C83 1.388(5) . ?
C83 C85 1.359(5) . ?
C83 H83 0.9500 . ?
C84 C86 1.343(5) . ?
C84 C85 1.413(6) . ?
C84 H84 0.9500 . ?
C86 H86 0.9500 . ?
O13 C103 1.441(4) . ?
O13 H13 0.8400 . ?
O14 C108 1.426(4) . ?
O14 H14 0.8400 . ?
O15 C112 1.313(4) . ?
O15 H15 0.8400 . ?
O16 C114 1.331(4) . ?
O16 H16 0.8400 . ?
N7 N8 1.290(4) . ?
N7 C94 1.395(4) . ?
N8 C111 1.371(4) . ?
C91 C92 1.379(5) . ?
C91 C96 1.392(5) . ?
C91 C97 1.520(5) . ?
C92 C93 1.389(5) . ?
C92 H92 0.9500 . ?
C93 C94 1.399(5) . ?
C93 C101 1.444(5) . ?
C94 C95 1.397(5) . ?
C95 C96 1.396(5) . ?
C95 C106 1.438(5) . ?
C96 H96 0.9500 . ?
C97 C100 1.494(5) . ?
C97 C99 1.515(5) . ?
C97 C98 1.537(5) . ?
C98 H98A 0.9800 . ?
C98 H98B 0.9800 . ?
C98 H98C 0.9800 . ?
C99 H99A 0.9800 . ?
C99 H99B 0.9800 . ?
C99 H99C 0.9800 . ?
C100 H10D 0.9800 . ?
C100 H10E 0.9800 . ?
C100 H10F 0.9800 . ?
C101 C102 1.179(5) . ?
C102 C103 1.478(5) . ?
C103 C104 1.515(5) . ?
C103 C105 1.529(5) . ?
C104 H10G 0.9800 . ?
C104 H10H 0.9800 . ?
C104 H10I 0.9800 . ?
C105 H10J 0.9800 . ?
C105 H10K 0.9800 . ?
C105 H10L 0.9800 . ?
C106 C107 1.186(5) . ?
C107 C108 1.464(5) . ?
C108 C109 1.521(5) . ?
C108 C110 1.527(6) . ?
C109 H10M 0.9800 . ?
C109 H10N 0.9800 . ?
C109 H10O 0.9800 . ?
C110 H11A 0.9800 . ?
C110 H11B 0.9800 . ?
C110 H11C 0.9800 . ?
C111 C116 1.394(5) . ?
C111 C112 1.437(5) . ?
C112 C113 1.395(5) . ?
C113 C114 1.375(5) . ?
C113 H113 0.9500 . ?
C115 C116 1.366(5) . ?
C115 C114 1.412(6) . ?
C115 H115 0.9500 . ?
C116 H116 0.9500 . ?

loop_
_geom_hbond_atom_site_label_D
_geom_hbond_atom_site_label_H
_geom_hbond_atom_site_label_A
_geom_hbond_distance_DH
_geom_hbond_distance_HA
_geom_hbond_distance_DA
_geom_hbond_angle_DHA
_geom_hbond_site_symmetry_A
O1 H1 O3 0.84 1.98 2.759(3) 154.8 .
O2 H2 O1 0.84 1.84 2.683(4) 176.3 2_767
O3 H3 N1 0.84 1.76 2.495(4) 145.5 .
O3 H3 N2 0.84 2.43 2.880(4) 114.4 .
O4 H4 O6 0.84 1.82 2.646(3) 166.6 1_656
O5 H5 O7 0.84 2.05 2.821(3) 152.2 .
O6 H6 O5 0.84 1.88 2.699(4) 165.4 2_666
O7 H7 N3 0.84 1.78 2.511(4) 144.7 .
O7 H7 N4 0.84 2.44 2.891(4) 114.3 .
O8 H8 O14 0.84 1.82 2.648(4) 169.2 2_566
O9 H9 O11 0.84 1.99 2.770(3) 153.5 .
O10 H10 O9 0.84 1.84 2.682(4) 174.7 2_675
O11 H11 N5 0.84 1.78 2.510(4) 144.7 .
O11 H11 N6 0.84 2.45 2.898(4) 114.2 .
O12 H12 O2 0.84 1.83 2.645(4) 161.6 2_776
O13 H13 O15 0.84 2.03 2.821(3) 156.4 .
O14 H14 O13 0.84 1.91 2.705(4) 157.4 2_576
O15 H15 N7 0.84 1.77 2.508(4) 144.8 .
O15 H15 N8 0.84 2.44 2.892(4) 114.2 .
O16 H16 O10 0.84 1.82 2.634(4) 162.9 1_455

loop_
_geom_torsion_atom_site_label_1
_geom_torsion_atom_site_label_2
_geom_torsion_atom_site_label_3
_geom_torsion_atom_site_label_4
_geom_torsion
_geom_torsion_site_symmetry_1
_geom_torsion_site_symmetry_2
_geom_torsion_site_symmetry_3
_geom_torsion_site_symmetry_4
_geom_torsion_publ_flag
C4 N1 N2 C21 179.5(3) . . . . ?
C6 C1 C2 C3 2.1(6) . . . . ?
C8 C1 C2 C3 178.2(3) . . . . ?
C1 C2 C3 C4 -1.7(6) . . . . ?
C1 C2 C3 C11 -179.0(4) . . . . ?
C2 C3 C4 N1 -178.0(3) . . . . ?
C11 C3 C4 N1 -0.6(5) . . . . ?
C2 C3 C4 C5 -0.1(6) . . . . ?
C11 C3 C4 C5 177.3(4) . . . . ?
N2 N1 C4 C3 -166.2(3) . . . . ?
N2 N1 C4 C5 16.1(6) . . . . ?
C3 C4 C5 C6 1.3(6) . . . . ?
N1 C4 C5 C6 179.0(3) . . . . ?
C3 C4 C5 C16 -176.0(4) . . . . ?
N1 C4 C5 C16 1.6(7) . . . . ?
C4 C5 C6 C1 -0.9(6) . . . . ?
C16 C5 C6 C1 176.6(4) . . . . ?
C2 C1 C6 C5 -0.9(6) . . . . ?
C8 C1 C6 C5 -176.9(4) . . . . ?
C6 C1 C8 C10 -136.2(4) . . . . ?
C2 C1 C8 C10 48.0(5) . . . . ?
C6 C1 C8 C7 102.0(4) . . . . ?
C2 C1 C8 C7 -73.9(5) . . . . ?
C6 C1 C8 C9 -17.6(5) . . . . ?
C2 C1 C8 C9 166.6(4) . . . . ?
N1 N2 C21 C26 -179.3(3) . . . . ?
N1 N2 C21 C22 -0.2(6) . . . . ?
N2 C21 C22 O3 -0.9(6) . . . . ?
C26 C21 C22 O3 178.3(3) . . . . ?
N2 C21 C22 C23 -179.7(4) . . . . ?
C26 C21 C22 C23 -0.6(6) . . . . ?
O3 C22 C23 C24 -177.0(3) . . . . ?
C21 C22 C23 C24 1.9(6) . . . . ?
C22 C23 C24 O4 -178.6(3) . . . . ?
C22 C23 C24 C25 -2.2(6) . . . . ?
O4 C24 C25 C26 177.5(3) . . . . ?
C23 C24 C25 C26 1.1(6) . . . . ?
C24 C25 C26 C21 0.1(6) . . . . ?
N2 C21 C26 C25 178.8(4) . . . . ?
C22 C21 C26 C25 -0.4(6) . . . . ?
C35 N3 N4 C51 -178.4(3) . . . . ?
C36 C31 C32 C33 0.5(6) . . . . ?
C37 C31 C32 C33 178.4(3) . . . . ?
C31 C32 C33 C35 0.7(6) . . . . ?
C31 C32 C33 C41 -178.8(4) . . . . ?
N4 N3 C35 C34 12.5(6) . . . . ?
N4 N3 C35 C33 -170.9(3) . . . . ?
C36 C34 C35 N3 178.1(3) . . . . ?
C46 C34 C35 N3 -1.0(7) . . . . ?
C36 C34 C35 C33 1.6(6) . . . . ?
C46 C34 C35 C33 -177.5(4) . . . . ?
C32 C33 C35 N3 -178.7(3) . . . . ?
C41 C33 C35 N3 0.9(5) . . . . ?
C32 C33 C35 C34 -1.8(6) . . . . ?
C41 C33 C35 C34 177.8(4) . . . . ?
C32 C31 C36 C34 -0.8(6) . . . . ?
C37 C31 C36 C34 -178.7(3) . . . . ?
C35 C34 C36 C31 -0.3(6) . . . . ?
C46 C34 C36 C31 178.8(4) . . . . ?
C36 C31 C37 C39 102.0(4) . . . . ?
C32 C31 C37 C39 -75.9(5) . . . . ?
C36 C31 C37 C40 -137.0(4) . . . . ?
C32 C31 C37 C40 45.2(5) . . . . ?
C36 C31 C37 C38 -18.3(5) . . . . ?
C32 C31 C37 C38 163.9(4) . . . . ?
N3 N4 C51 C56 -178.2(3) . . . . ?
N3 N4 C51 C52 0.9(6) . . . . ?
N4 C51 C52 O7 0.0(6) . . . . ?
C56 C51 C52 O7 179.2(3) . . . . ?
N4 C51 C52 C53 180.0(4) . . . . ?
C56 C51 C52 C53 -0.9(5) . . . . ?
O7 C52 C53 C55 -179.2(3) . . . . ?
C51 C52 C53 C55 0.8(6) . . . . ?
C52 C53 C55 O8 178.1(4) . . . . ?
C52 C53 C55 C54 0.4(6) . . . . ?
C56 C54 C55 C53 -1.7(6) . . . . ?
C56 C54 C55 O8 -179.3(3) . . . . ?
C55 C54 C56 C51 1.6(6) . . . . ?
N4 C51 C56 C54 178.9(4) . . . . ?
C52 C51 C56 C54 -0.3(6) . . . . ?
C64 N5 N6 C81 179.6(3) . . . . ?
C66 C61 C62 C63 2.4(7) . . . . ?
C67 C61 C62 C63 -177.0(4) . . . . ?
C61 C62 C63 C64 -1.4(7) . . . . ?
C61 C62 C63 C71 176.3(4) . . . . ?
N6 N5 C64 C65 -14.4(6) . . . . ?
N6 N5 C64 C63 170.1(3) . . . . ?
C62 C63 C64 C65 0.1(6) . . . . ?
C71 C63 C64 C65 -177.6(4) . . . . ?
C62 C63 C64 N5 176.0(3) . . . . ?
C71 C63 C64 N5 -1.8(6) . . . . ?
N5 C64 C65 C66 -175.3(4) . . . . ?
C63 C64 C65 C66 0.1(6) . . . . ?
N5 C64 C65 C76 0.5(7) . . . . ?
C63 C64 C65 C76 175.8(4) . . . . ?
C62 C61 C66 C65 -2.2(7) . . . . ?
C67 C61 C66 C65 177.2(4) . . . . ?
C64 C65 C66 C61 1.0(7) . . . . ?
C76 C65 C66 C61 -175.0(4) . . . . ?
C62 C61 C67 C69B 87.7(8) . . . . ?
C66 C61 C67 C69B -91.7(8) . . . . ?
C62 C61 C67 C69A -98.2(6) . . . . ?
C66 C61 C67 C69A 82.4(6) . . . . ?
C62 C61 C67 C70A 131.4(5) . . . . ?
C66 C61 C67 C70A -48.0(6) . . . . ?
C62 C61 C67 C70B -54.5(7) . . . . ?
C66 C61 C67 C70B 126.0(6) . . . . ?
C62 C61 C67 C68A 21.2(6) . . . . ?
C66 C61 C67 C68A -158.2(4) . . . . ?
C62 C61 C67 C68B -156.5(5) . . . . ?
C66 C61 C67 C68B 24.1(6) . . . . ?
N5 N6 C81 C86 178.2(3) . . . . ?
N5 N6 C81 C82 -0.9(6) . . . . ?
N6 C81 C82 O11 0.5(6) . . . . ?
C86 C81 C82 O11 -178.5(3) . . . . ?
N6 C81 C82 C83 -179.9(4) . . . . ?
C86 C81 C82 C83 1.0(5) . . . . ?
O11 C82 C83 C85 179.0(3) . . . . ?
C81 C82 C83 C85 -0.6(6) . . . . ?
C82 C83 C85 O12 -178.3(3) . . . . ?
C82 C83 C85 C84 -1.4(6) . . . . ?
C86 C84 C85 C83 3.0(6) . . . . ?
C86 C84 C85 O12 179.7(4) . . . . ?
C85 C84 C86 C81 -2.5(6) . . . . ?
N6 C81 C86 C84 -178.6(4) . . . . ?
C82 C81 C86 C84 0.5(6) . . . . ?
C94 N7 N8 C111 178.6(3) . . . . ?
C96 C91 C92 C93 1.3(6) . . . . ?
C97 C91 C92 C93 -177.0(4) . . . . ?
C91 C92 C93 C94 1.1(7) . . . . ?
C91 C92 C93 C101 177.3(4) . . . . ?
N8 N7 C94 C95 -11.7(6) . . . . ?
N8 N7 C94 C93 171.8(3) . . . . ?
C92 C93 C94 N7 174.5(3) . . . . ?
C101 C93 C94 N7 -1.8(5) . . . . ?
C92 C93 C94 C95 -2.3(6) . . . . ?
C101 C93 C94 C95 -178.5(4) . . . . ?
N7 C94 C95 C96 -175.4(4) . . . . ?
C93 C94 C95 C96 1.0(6) . . . . ?
N7 C94 C95 C106 3.3(7) . . . . ?
C93 C94 C95 C106 179.7(4) . . . . ?
C92 C91 C96 C95 -2.7(6) . . . . ?
C97 C91 C96 C95 175.6(4) . . . . ?
C94 C95 C96 C91 1.6(6) . . . . ?
C106 C95 C96 C91 -177.2(4) . . . . ?
C92 C91 C97 C100 -108.4(5) . . . . ?
C96 C91 C97 C100 73.4(5) . . . . ?
C92 C91 C97 C99 128.0(4) . . . . ?
C96 C91 C97 C99 -50.2(5) . . . . ?
C92 C91 C97 C98 11.7(6) . . . . ?
C96 C91 C97 C98 -166.6(4) . . . . ?
N7 N8 C111 C116 178.5(3) . . . . ?
N7 N8 C111 C112 -2.0(6) . . . . ?
N8 C111 C112 O15 1.8(6) . . . . ?
C116 C111 C112 O15 -178.8(3) . . . . ?
N8 C111 C112 C113 179.4(4) . . . . ?
C116 C111 C112 C113 -1.2(6) . . . . ?
O15 C112 C113 C114 177.4(3) . . . . ?
C111 C112 C113 C114 -0.2(6) . . . . ?
C112 C113 C114 O16 178.6(3) . . . . ?
C112 C113 C114 C115 1.4(6) . . . . ?
C116 C115 C114 O16 -178.3(4) . . . . ?
C116 C115 C114 C113 -1.3(6) . . . . ?
C114 C115 C116 C111 -0.1(6) . . . . ?
N8 C111 C116 C115 -179.2(4) . . . . ?
C112 C111 C116 C115 1.3(6) . . . . ?
